data_4071378
loop_
_publ_author_name
'Daly, Stephen'
'Haddow, Mairi F.'
'Orpen, A. Guy'
'Rolls, Giles T. A.'
'Wass, Duncan F.'
'Wingad, Richard L.'

_publ_section_title
;
 Copper(I) Diphosphine Catalysts for C&#x2212;N Bond Formation: Synthesis,
 Structure, and Ligand Effects
;
_journal_issue 13
_journal_name_full Organometallics
_journal_page_first 3196
_journal_paper_doi 10.1021/om800139v
_journal_volume 27
_journal_year 2008
_chemical_formula_moiety 'C78 H72 Cl3 Cu3 P6'
_chemical_formula_sum 'C78 H72 Cl3 Cu3 P6'
_chemical_formula_weight 1492.15
_chemical_name_systematic
; 
 ? 
;
_space_group_IT_number 14
_symmetry_cell_setting monoclinic
_symmetry_space_group_name_Hall '-P 2ybc'
_symmetry_space_group_name_H-M 'P 1 21/c 1'
_atom_sites_solution_hydrogens geom
_atom_sites_solution_primary direct
_atom_sites_solution_secondary difmap
_audit_creation_method SHELXL-97
_cell_angle_alpha 90.00
_cell_angle_beta 109.63(3)
_cell_angle_gamma 90.00
_cell_formula_units_Z 4
_cell_length_a 26.080(4)
_cell_length_b 15.074(3)
_cell_length_c 19.347(5)
_cell_measurement_reflns_used 273
_cell_measurement_temperature 100(2)
_cell_measurement_theta_max 24.008
_cell_measurement_theta_min 2.14
_cell_volume 7164(3)
_computing_cell_refinement 'Bruker SMART V5.054 (Bruker, 1998)'
_computing_data_collection 'Bruker SMART V5.054 (Bruker, 1998)'
_computing_data_reduction 'Bruker SAINT V6.0 (Bruker, 1998)'
_computing_molecular_graphics 'Bruker SHELXTL V6.1 (Bruker AXS, 2000)'
_computing_publication_material 'Bruker SHELXTL V6.1 (Bruker AXS, 2000)'
_computing_structure_refinement 'SHELXL-97 (Sheldrick, 1997)'
_computing_structure_solution 'SHELXS-97 (Sheldrick, 1990)'
_diffrn_ambient_temperature 100(2)
_diffrn_detector_area_resol_mean 5.6
_diffrn_measured_fraction_theta_full 0.999
_diffrn_measured_fraction_theta_max 0.999
_diffrn_measurement_device_type 'CCD area detector'
_diffrn_measurement_method 'phi and omega scans'
_diffrn_radiation_monochromator graphite
_diffrn_radiation_source 'fine-focus sealed tube'
_diffrn_radiation_type MoK\a
_diffrn_radiation_wavelength 0.71073
_diffrn_reflns_av_R_equivalents 0.0789
_diffrn_reflns_av_sigmaI/netI 0.0638
_diffrn_reflns_limit_h_max 33
_diffrn_reflns_limit_h_min -33
_diffrn_reflns_limit_k_max 19
_diffrn_reflns_limit_k_min -19
_diffrn_reflns_limit_l_max 25
_diffrn_reflns_limit_l_min -25
_diffrn_reflns_number 80379
_diffrn_reflns_theta_full 27.48
_diffrn_reflns_theta_max 27.48
_diffrn_reflns_theta_min 0.83
_exptl_absorpt_coefficient_mu 1.171
_exptl_absorpt_correction_T_max 0.70
_exptl_absorpt_correction_T_min 0.54
_exptl_absorpt_correction_type multi-scan
_exptl_absorpt_process_details 'SADABS V2.10'
_exptl_crystal_colour colourless
_exptl_crystal_density_diffrn 1.384
_exptl_crystal_density_method 'not measured'
_exptl_crystal_description 'irregular block'
_exptl_crystal_F_000 3072
_exptl_crystal_size_max 0.4
_exptl_crystal_size_mid 0.3
_exptl_crystal_size_min 0.3
_refine_diff_density_max 1.764
_refine_diff_density_min -0.683
_refine_diff_density_rms 0.144
_refine_ls_extinction_method none
_refine_ls_goodness_of_fit_ref 1.147
_refine_ls_hydrogen_treatment constr
_refine_ls_matrix_type full
_refine_ls_number_parameters 811
_refine_ls_number_reflns 16400
_refine_ls_number_restraints 0
_refine_ls_restrained_S_all 1.147
_refine_ls_R_factor_all 0.1069
_refine_ls_R_factor_gt 0.0841
_refine_ls_shift/su_max 0.001
_refine_ls_shift/su_mean 0.000
_refine_ls_structure_factor_coef Fsqd
_refine_ls_weighting_details 'calc w=1/[\s^2^(Fo^2^)+(0.0317P)^2^+105.1815P] where P=(Fo^2^+2Fc^2^)/3'
_refine_ls_weighting_scheme calc
_refine_ls_wR_factor_gt 0.2114
_refine_ls_wR_factor_ref 0.2210
_reflns_number_gt 12717
_reflns_number_total 16400
_reflns_threshold_expression >2sigma(I)
_cod_data_source_file om800139v-file002.cif
_cod_data_source_block sd005sad
_cod_depositor_comments
;
The following automatic conversions were performed:

'_symmetry_cell_setting' value 'Monoclinic' changed to 'monoclinic'
according to /home/saulius/struct/CIF-dictionaries/cif_core.dic
dictionary named 'cif_core.dic' version 2.4.1 from 2010-06-29.

Automatic conversion script
Id: cif_fix_values 1715 2011-07-08 13:25:40Z adriana 
;
_cod_original_sg_symbol_H-M 'P 21/c'
_cod_database_code 4071378

loop_
_symmetry_equiv_pos_as_xyz
'x, y, z'
'-x, y+1/2, -z+1/2'
'-x, -y, -z'
'x, -y-1/2, z-1/2'

loop_
_atom_site_label
_atom_site_type_symbol
_atom_site_fract_x
_atom_site_fract_y
_atom_site_fract_z
_atom_site_U_iso_or_equiv
_atom_site_adp_type
_atom_site_occupancy
_atom_site_symmetry_multiplicity
_atom_site_calc_flag
_atom_site_refinement_flags
Cu1 Cu 0.31323(4) 0.62684(5) 1.05825(5) 0.01866(19) Uani 1 1 d .
Cu2 Cu 0.20595(3) 0.61264(5) 0.91918(5) 0.01812(19) Uani 1 1 d .
Cu3 Cu 0.24560(3) 0.20324(5) 0.98421(5) 0.01771(18) Uani 1 1 d .
Cl1 Cl 0.22082(7) 0.59416(11) 1.04816(9) 0.0218(3) Uani 1 1 d .
Cl2 Cl 0.29853(7) 0.59069(12) 0.93029(9) 0.0230(4) Uani 1 1 d .
Cl3 Cl 0.24440(8) 0.06346(11) 0.94867(11) 0.0283(4) Uani 1 1 d .
P1 P 0.32679(7) 0.77368(11) 1.05984(10) 0.0166(3) Uani 1 1 d .
P2 P 0.17894(7) 0.75496(11) 0.90394(9) 0.0155(3) Uani 1 1 d .
P3 P 0.15058(7) 0.50672(11) 0.85413(10) 0.0180(4) Uani 1 1 d .
P4 P 0.17348(7) 0.26879(12) 0.99740(10) 0.0193(4) Uani 1 1 d .
P5 P 0.35874(7) 0.51977(11) 1.13406(9) 0.0151(3) Uani 1 1 d .
P6 P 0.32492(7) 0.27135(11) 1.00183(10) 0.0165(3) Uani 1 1 d .
C1 C 0.3197(3) 0.8362(5) 1.1377(4) 0.0208(14) Uani 1 1 d .
C2 C 0.2983(3) 0.9228(5) 1.1274(4) 0.0250(15) Uani 1 1 d .
H2 H 0.2894 0.9507 1.0808 0.030 Uiso 1 1 calc R
C3 C 0.2902(3) 0.9673(6) 1.1862(5) 0.0319(18) Uani 1 1 d .
H3 H 0.2759 1.0259 1.1797 0.038 Uiso 1 1 calc R
C4 C 0.3031(3) 0.9258(5) 1.2544(4) 0.0291(17) Uani 1 1 d .
H4 H 0.2971 0.9556 1.2943 0.035 Uiso 1 1 calc R
C5 C 0.3245(3) 0.8414(6) 1.2635(4) 0.0310(18) Uani 1 1 d .
H5 H 0.3343 0.8140 1.3104 0.037 Uiso 1 1 calc R
C6 C 0.3320(3) 0.7951(5) 1.2049(4) 0.0293(17) Uani 1 1 d .
H6 H 0.3454 0.7360 1.2114 0.035 Uiso 1 1 calc R
C7 C 0.3925(3) 0.8074(6) 1.0528(4) 0.0285(17) Uani 1 1 d .
C8 C 0.4217(5) 0.8780(9) 1.0873(6) 0.065(4) Uani 1 1 d .
H8 H 0.4083 0.9137 1.1180 0.077 Uiso 1 1 calc R
C9 C 0.4715(5) 0.8995(12) 1.0787(6) 0.086(5) Uani 1 1 d .
H9 H 0.4914 0.9502 1.1023 0.104 Uiso 1 1 calc R
C10 C 0.4912(4) 0.8470(11) 1.0361(6) 0.071(4) Uani 1 1 d .
H10 H 0.5258 0.8596 1.0320 0.085 Uiso 1 1 calc R
C11 C 0.4611(4) 0.7748(8) 0.9982(7) 0.056(3) Uani 1 1 d .
H11 H 0.4743 0.7398 0.9670 0.067 Uiso 1 1 calc R
C12 C 0.4115(4) 0.7549(6) 1.0067(6) 0.048(3) Uani 1 1 d .
H12 H 0.3906 0.7060 0.9814 0.058 Uiso 1 1 calc R
C13 C 0.2791(3) 0.8293(4) 0.9802(4) 0.0159(13) Uani 1 1 d .
H13A H 0.2897 0.8924 0.9804 0.019 Uiso 1 1 calc R
H13B H 0.2813 0.8017 0.9349 0.019 Uiso 1 1 calc R
C14 C 0.2199(3) 0.8239(4) 0.9797(4) 0.0164(13) Uani 1 1 d .
H14A H 0.2041 0.8843 0.9747 0.020 Uiso 1 1 calc R
H14B H 0.2194 0.7986 1.0267 0.020 Uiso 1 1 calc R
C15 C 0.1803(3) 0.8183(5) 0.8240(4) 0.0189(14) Uani 1 1 d .
C16 C 0.2027(3) 0.7814(5) 0.7746(4) 0.0228(15) Uani 1 1 d .
H16 H 0.2196 0.7247 0.7841 0.027 Uiso 1 1 calc R
C17 C 0.2004(3) 0.8275(6) 0.7111(4) 0.0294(17) Uani 1 1 d .
H17 H 0.2146 0.8016 0.6766 0.035 Uiso 1 1 calc R
C18 C 0.1770(3) 0.9117(6) 0.6985(4) 0.0300(17) Uani 1 1 d .
H18 H 0.1751 0.9432 0.6551 0.036 Uiso 1 1 calc R
C19 C 0.1568(3) 0.9490(5) 0.7484(4) 0.0235(15) Uani 1 1 d .
H19 H 0.1414 1.0067 0.7398 0.028 Uiso 1 1 calc R
C20 C 0.1585(3) 0.9035(4) 0.8115(4) 0.0197(14) Uani 1 1 d .
H20 H 0.1449 0.9305 0.8462 0.024 Uiso 1 1 calc R
C21 C 0.1093(3) 0.7751(4) 0.9010(4) 0.0191(14) Uani 1 1 d .
C22 C 0.0970(3) 0.7966(6) 0.9625(5) 0.0332(18) Uani 1 1 d .
H22 H 0.1257 0.8020 1.0081 0.040 Uiso 1 1 calc R
C23 C 0.0434(4) 0.8106(7) 0.9599(6) 0.049(3) Uani 1 1 d .
H23 H 0.0358 0.8255 1.0032 0.059 Uiso 1 1 calc R
C24 C 0.0016(3) 0.8028(6) 0.8936(6) 0.040(2) Uani 1 1 d .
H24 H -0.0349 0.8135 0.8909 0.048 Uiso 1 1 calc R
C25 C 0.0131(3) 0.7793(6) 0.8316(5) 0.0327(18) Uani 1 1 d .
H25 H -0.0157 0.7729 0.7862 0.039 Uiso 1 1 calc R
C26 C 0.0666(3) 0.7651(5) 0.8353(4) 0.0282(16) Uani 1 1 d .
H26 H 0.0740 0.7483 0.7923 0.034 Uiso 1 1 calc R
C27 C 0.1430(3) 0.5052(4) 0.7572(4) 0.0181(13) Uani 1 1 d .
C28 C 0.1364(3) 0.5886(5) 0.7222(4) 0.0267(16) Uani 1 1 d .
H28 H 0.1351 0.6406 0.7493 0.032 Uiso 1 1 calc R
C29 C 0.1318(4) 0.5960(5) 0.6488(4) 0.0318(18) Uani 1 1 d .
H29 H 0.1269 0.6525 0.6257 0.038 Uiso 1 1 calc R
C30 C 0.1345(4) 0.5199(5) 0.6092(4) 0.0332(19) Uani 1 1 d .
H30 H 0.1322 0.5244 0.5593 0.040 Uiso 1 1 calc R
C31 C 0.1404(5) 0.4402(6) 0.6419(5) 0.048(3) Uani 1 1 d .
H31 H 0.1413 0.3885 0.6143 0.057 Uiso 1 1 calc R
C32 C 0.1452(4) 0.4319(6) 0.7155(5) 0.040(2) Uani 1 1 d .
H32 H 0.1501 0.3748 0.7374 0.048 Uiso 1 1 calc R
C33 C 0.0812(3) 0.5140(4) 0.8553(4) 0.0206(14) Uani 1 1 d .
C34 C 0.0378(3) 0.4734(5) 0.8016(4) 0.0274(16) Uani 1 1 d .
H34 H 0.0432 0.4467 0.7601 0.033 Uiso 1 1 calc R
C35 C -0.0142(3) 0.4719(6) 0.8089(5) 0.0336(18) Uani 1 1 d .
H35 H -0.0440 0.4454 0.7719 0.040 Uiso 1 1 calc R
C36 C -0.0213(3) 0.5091(6) 0.8701(5) 0.0338(19) Uani 1 1 d .
H36 H -0.0561 0.5064 0.8758 0.041 Uiso 1 1 calc R
C37 C 0.0211(3) 0.5504(5) 0.9232(5) 0.0309(17) Uani 1 1 d .
H37 H 0.0155 0.5768 0.9646 0.037 Uiso 1 1 calc R
C38 C 0.0721(3) 0.5529(5) 0.9154(4) 0.0265(16) Uani 1 1 d .
H38 H 0.1013 0.5817 0.9518 0.032 Uiso 1 1 calc R
C39 C 0.1662(3) 0.3909(4) 0.8850(4) 0.0202(14) Uani 1 1 d .
H39A H 0.1380 0.3507 0.8533 0.024 Uiso 1 1 calc R
H39B H 0.2019 0.3734 0.8819 0.024 Uiso 1 1 calc R
C40 C 0.1673(3) 0.3840(4) 0.9651(4) 0.0204(14) Uani 1 1 d .
H40A H 0.1335 0.4100 0.9688 0.024 Uiso 1 1 calc R
H40B H 0.1984 0.4188 0.9972 0.024 Uiso 1 1 calc R
C41 C 0.1075(3) 0.2185(5) 0.9472(4) 0.0257(16) Uani 1 1 d .
C42 C 0.1076(3) 0.1264(6) 0.9374(5) 0.0332(18) Uani 1 1 d .
H42 H 0.1405 0.0938 0.9572 0.040 Uiso 1 1 calc R
C43 C 0.0592(4) 0.0824(7) 0.8984(6) 0.048(2) Uani 1 1 d .
H43 H 0.0592 0.0199 0.8921 0.057 Uiso 1 1 calc R
C44 C 0.0116(4) 0.1298(7) 0.8691(6) 0.049(3) Uani 1 1 d .
H44 H -0.0212 0.0998 0.8424 0.059 Uiso 1 1 calc R
C45 C 0.0113(3) 0.2210(7) 0.8785(5) 0.042(2) Uani 1 1 d .
H45 H -0.0217 0.2534 0.8585 0.051 Uiso 1 1 calc R
C46 C 0.0591(3) 0.2649(6) 0.9172(5) 0.0324(18) Uani 1 1 d .
H46 H 0.0588 0.3274 0.9232 0.039 Uiso 1 1 calc R
C47 C 0.1746(3) 0.2824(4) 1.0919(4) 0.0191(14) Uani 1 1 d .
C48 C 0.2232(3) 0.2715(5) 1.1491(4) 0.0244(15) Uani 1 1 d .
H48 H 0.2549 0.2544 1.1387 0.029 Uiso 1 1 calc R
C49 C 0.2265(3) 0.2853(6) 1.2225(4) 0.0314(18) Uani 1 1 d .
H49 H 0.2601 0.2774 1.2611 0.038 Uiso 1 1 calc R
C50 C 0.1815(3) 0.3099(5) 1.2379(4) 0.0296(17) Uani 1 1 d .
H50 H 0.1838 0.3206 1.2873 0.035 Uiso 1 1 calc R
C51 C 0.1321(3) 0.3196(5) 1.1818(4) 0.0273(16) Uani 1 1 d .
H51 H 0.1004 0.3347 1.1930 0.033 Uiso 1 1 calc R
C52 C 0.1286(3) 0.3072(5) 1.1089(4) 0.0250(16) Uani 1 1 d .
H52 H 0.0948 0.3157 1.0706 0.030 Uiso 1 1 calc R
C53 C 0.4311(3) 0.5004(5) 1.1481(4) 0.0205(14) Uani 1 1 d .
C54 C 0.4535(3) 0.5460(7) 1.1028(5) 0.040(2) Uani 1 1 d .
H54 H 0.4322 0.5883 1.0688 0.048 Uiso 1 1 calc R
C55 C 0.5068(4) 0.5302(9) 1.1067(6) 0.057(3) Uani 1 1 d .
H55 H 0.5218 0.5616 1.0755 0.068 Uiso 1 1 calc R
C56 C 0.5380(4) 0.4689(7) 1.1558(5) 0.045(2) Uani 1 1 d .
H56 H 0.5745 0.4581 1.1584 0.054 Uiso 1 1 calc R
C57 C 0.5163(3) 0.4234(5) 1.2012(5) 0.0341(19) Uani 1 1 d .
H57 H 0.5378 0.3810 1.2349 0.041 Uiso 1 1 calc R
C58 C 0.4629(3) 0.4396(5) 1.1978(4) 0.0285(17) Uani 1 1 d .
H58 H 0.4483 0.4088 1.2298 0.034 Uiso 1 1 calc R
C59 C 0.3560(3) 0.5285(4) 1.2266(4) 0.0173(13) Uani 1 1 d .
C60 C 0.4003(3) 0.5609(6) 1.2848(4) 0.0318(18) Uani 1 1 d .
H60 H 0.4329 0.5772 1.2764 0.038 Uiso 1 1 calc R
C61 C 0.3968(4) 0.5695(6) 1.3546(5) 0.036(2) Uani 1 1 d .
H61 H 0.4273 0.5900 1.3940 0.044 Uiso 1 1 calc R
C62 C 0.3491(4) 0.5482(5) 1.3670(4) 0.0336(19) Uani 1 1 d .
H62 H 0.3467 0.5544 1.4147 0.040 Uiso 1 1 calc R
C63 C 0.3052(3) 0.5180(6) 1.3101(4) 0.0312(18) Uani 1 1 d .
H63 H 0.2724 0.5034 1.3186 0.037 Uiso 1 1 calc R
C64 C 0.3083(3) 0.5085(5) 1.2399(4) 0.0267(16) Uani 1 1 d .
H64 H 0.2774 0.4883 1.2009 0.032 Uiso 1 1 calc R
C65 C 0.3310(3) 0.4082(4) 1.1057(4) 0.0175(13) Uani 1 1 d .
H65A H 0.3516 0.3636 1.1419 0.021 Uiso 1 1 calc R
H65B H 0.2924 0.4056 1.1026 0.021 Uiso 1 1 calc R
C66 C 0.3359(3) 0.3886(4) 1.0301(4) 0.0167(13) Uani 1 1 d .
H66A H 0.3726 0.4066 1.0310 0.020 Uiso 1 1 calc R
H66B H 0.3090 0.4255 0.9928 0.020 Uiso 1 1 calc R
C67 C 0.3797(3) 0.2148(4) 1.0736(4) 0.0178(13) Uani 1 1 d .
C68 C 0.4330(3) 0.2436(5) 1.0973(4) 0.0252(15) Uani 1 1 d .
H68 H 0.4431 0.2923 1.0734 0.030 Uiso 1 1 calc R
C69 C 0.4722(3) 0.2023(5) 1.1557(5) 0.0310(17) Uani 1 1 d .
H69 H 0.5087 0.2232 1.1722 0.037 Uiso 1 1 calc R
C70 C 0.4575(3) 0.1301(5) 1.1898(4) 0.0282(17) Uani 1 1 d .
H70 H 0.4839 0.1020 1.2302 0.034 Uiso 1 1 calc R
C71 C 0.4049(3) 0.0992(5) 1.1653(4) 0.0233(15) Uani 1 1 d .
H71 H 0.3954 0.0489 1.1881 0.028 Uiso 1 1 calc R
C72 C 0.3656(3) 0.1406(4) 1.1078(4) 0.0207(14) Uani 1 1 d .
H72 H 0.3292 0.1192 1.0914 0.025 Uiso 1 1 calc R
C73 C 0.3465(3) 0.2695(4) 0.9214(4) 0.0186(13) Uani 1 1 d .
C74 C 0.3607(3) 0.1878(4) 0.8985(4) 0.0221(15) Uani 1 1 d .
H74 H 0.3592 0.1356 0.9254 0.027 Uiso 1 1 calc R
C75 C 0.3767(3) 0.1816(5) 0.8374(4) 0.0227(15) Uani 1 1 d .
H75 H 0.3863 0.1256 0.8228 0.027 Uiso 1 1 calc R
C76 C 0.3789(3) 0.2572(5) 0.7974(4) 0.0251(15) Uani 1 1 d .
H76 H 0.3906 0.2536 0.7559 0.030 Uiso 1 1 calc R
C77 C 0.3639(4) 0.3380(5) 0.8191(5) 0.0310(17) Uani 1 1 d .
H77 H 0.3641 0.3897 0.7911 0.037 Uiso 1 1 calc R
C78 C 0.3485(3) 0.3446(5) 0.8804(4) 0.0253(16) Uani 1 1 d .
H78 H 0.3392 0.4009 0.8949 0.030 Uiso 1 1 calc R

loop_
_atom_site_aniso_label
_atom_site_aniso_U_11
_atom_site_aniso_U_22
_atom_site_aniso_U_33
_atom_site_aniso_U_23
_atom_site_aniso_U_13
_atom_site_aniso_U_12
Cu1 0.0251(4) 0.0137(4) 0.0170(4) 0.0016(3) 0.0068(3) 0.0029(3)
Cu2 0.0239(4) 0.0121(4) 0.0169(4) 0.0011(3) 0.0049(3) 0.0009(3)
Cu3 0.0195(4) 0.0119(4) 0.0201(4) 0.0006(3) 0.0046(3) 0.0003(3)
Cl1 0.0241(8) 0.0228(8) 0.0201(8) 0.0003(6) 0.0095(7) -0.0008(6)
Cl2 0.0272(9) 0.0253(8) 0.0182(8) 0.0025(6) 0.0098(7) 0.0072(7)
Cl3 0.0337(10) 0.0133(8) 0.0372(11) -0.0041(7) 0.0110(8) -0.0017(7)
P1 0.0188(8) 0.0157(8) 0.0164(8) 0.0021(6) 0.0072(7) 0.0008(6)
P2 0.0184(8) 0.0126(7) 0.0159(8) 0.0002(6) 0.0062(7) 0.0002(6)
P3 0.0214(9) 0.0122(8) 0.0191(9) 0.0016(6) 0.0052(7) 0.0008(6)
P4 0.0172(8) 0.0155(8) 0.0228(9) 0.0026(7) 0.0038(7) -0.0012(6)
P5 0.0184(8) 0.0111(7) 0.0156(8) -0.0006(6) 0.0057(7) 0.0001(6)
P6 0.0199(8) 0.0116(8) 0.0178(8) 0.0000(6) 0.0058(7) 0.0015(6)
C1 0.020(3) 0.025(4) 0.020(3) -0.004(3) 0.009(3) -0.009(3)
C2 0.026(4) 0.021(3) 0.027(4) 0.002(3) 0.008(3) -0.001(3)
C3 0.037(4) 0.028(4) 0.031(4) -0.012(3) 0.012(4) -0.006(3)
C4 0.029(4) 0.033(4) 0.027(4) -0.010(3) 0.013(3) -0.010(3)
C5 0.036(4) 0.040(5) 0.015(4) 0.004(3) 0.006(3) -0.007(4)
C6 0.032(4) 0.026(4) 0.028(4) 0.004(3) 0.007(3) -0.005(3)
C7 0.017(3) 0.040(5) 0.027(4) 0.018(3) 0.007(3) 0.007(3)
C8 0.054(7) 0.093(9) 0.056(7) -0.034(7) 0.030(6) -0.037(6)
C9 0.061(8) 0.158(15) 0.043(6) -0.035(8) 0.021(6) -0.076(9)
C10 0.022(5) 0.135(13) 0.052(7) 0.040(8) 0.009(5) 0.003(6)
C11 0.042(6) 0.057(7) 0.083(8) 0.034(6) 0.041(6) 0.017(5)
C12 0.055(6) 0.032(5) 0.076(7) 0.021(5) 0.045(6) 0.016(4)
C13 0.015(3) 0.019(3) 0.015(3) 0.002(2) 0.006(2) -0.001(2)
C14 0.021(3) 0.014(3) 0.017(3) 0.000(2) 0.009(3) -0.001(2)
C15 0.017(3) 0.023(3) 0.016(3) 0.004(3) 0.005(3) -0.002(3)
C16 0.022(3) 0.022(4) 0.023(4) 0.000(3) 0.005(3) 0.002(3)
C17 0.032(4) 0.037(4) 0.023(4) 0.003(3) 0.014(3) 0.001(3)
C18 0.026(4) 0.034(4) 0.027(4) 0.007(3) 0.005(3) -0.003(3)
C19 0.019(3) 0.016(3) 0.032(4) 0.008(3) 0.005(3) 0.002(3)
C20 0.020(3) 0.017(3) 0.022(4) 0.003(3) 0.008(3) 0.001(3)
C21 0.020(3) 0.016(3) 0.023(4) -0.001(3) 0.009(3) 0.000(3)
C22 0.024(4) 0.045(5) 0.034(4) -0.006(4) 0.014(3) -0.008(4)
C23 0.042(5) 0.060(7) 0.054(6) -0.020(5) 0.028(5) -0.007(5)
C24 0.022(4) 0.035(5) 0.064(6) -0.010(4) 0.016(4) -0.004(3)
C25 0.024(4) 0.034(4) 0.038(5) 0.010(4) 0.007(3) -0.002(3)
C26 0.028(4) 0.027(4) 0.031(4) 0.003(3) 0.012(3) 0.002(3)
C27 0.020(3) 0.015(3) 0.018(3) -0.001(3) 0.003(3) 0.001(3)
C28 0.036(4) 0.018(3) 0.024(4) -0.001(3) 0.008(3) 0.005(3)
C29 0.048(5) 0.022(4) 0.020(4) 0.001(3) 0.004(3) 0.001(3)
C30 0.054(5) 0.027(4) 0.024(4) -0.006(3) 0.020(4) -0.006(4)
C31 0.084(8) 0.024(4) 0.040(5) -0.005(4) 0.028(5) 0.005(5)
C32 0.068(6) 0.020(4) 0.033(5) 0.004(3) 0.018(4) 0.006(4)
C33 0.019(3) 0.014(3) 0.027(4) 0.005(3) 0.005(3) 0.000(3)
C34 0.026(4) 0.029(4) 0.024(4) -0.001(3) 0.004(3) 0.004(3)
C35 0.023(4) 0.036(4) 0.039(5) 0.003(4) 0.006(3) 0.001(3)
C36 0.021(4) 0.040(5) 0.042(5) 0.007(4) 0.012(4) 0.007(3)
C37 0.033(4) 0.030(4) 0.031(4) 0.003(3) 0.011(3) 0.003(3)
C38 0.030(4) 0.018(3) 0.030(4) 0.003(3) 0.008(3) 0.001(3)
C39 0.022(3) 0.011(3) 0.027(4) 0.003(3) 0.007(3) 0.001(3)
C40 0.024(3) 0.010(3) 0.028(4) 0.007(3) 0.009(3) 0.002(3)
C41 0.017(3) 0.035(4) 0.022(4) 0.002(3) 0.002(3) -0.008(3)
C42 0.027(4) 0.034(4) 0.039(5) -0.005(4) 0.012(4) -0.009(3)
C43 0.036(5) 0.042(5) 0.064(7) -0.021(5) 0.016(5) -0.018(4)
C44 0.032(5) 0.064(7) 0.054(6) -0.031(5) 0.018(4) -0.019(5)
C45 0.022(4) 0.064(6) 0.034(5) 0.003(4) 0.001(4) -0.004(4)
C46 0.027(4) 0.036(4) 0.033(4) 0.004(4) 0.009(3) 0.000(3)
C47 0.020(3) 0.014(3) 0.022(3) 0.002(3) 0.005(3) -0.003(3)
C48 0.021(3) 0.027(4) 0.026(4) 0.008(3) 0.009(3) 0.000(3)
C49 0.028(4) 0.034(4) 0.024(4) 0.000(3) -0.001(3) -0.004(3)
C50 0.041(5) 0.021(4) 0.028(4) 0.000(3) 0.014(4) -0.003(3)
C51 0.029(4) 0.020(4) 0.035(4) -0.004(3) 0.013(3) 0.000(3)
C52 0.023(4) 0.016(3) 0.031(4) -0.001(3) 0.002(3) -0.003(3)
C53 0.017(3) 0.022(3) 0.021(3) -0.006(3) 0.004(3) -0.001(3)
C54 0.027(4) 0.056(6) 0.037(5) 0.019(4) 0.011(4) -0.002(4)
C55 0.028(5) 0.095(9) 0.049(6) 0.021(6) 0.016(4) -0.004(5)
C56 0.021(4) 0.062(6) 0.049(6) -0.014(5) 0.007(4) 0.001(4)
C57 0.026(4) 0.024(4) 0.042(5) -0.010(3) -0.002(4) 0.005(3)
C58 0.031(4) 0.021(4) 0.028(4) 0.001(3) 0.002(3) 0.004(3)
C59 0.022(3) 0.011(3) 0.017(3) 0.000(2) 0.004(3) 0.002(2)
C60 0.030(4) 0.034(4) 0.029(4) -0.009(3) 0.006(3) -0.012(3)
C61 0.044(5) 0.040(5) 0.024(4) -0.015(4) 0.011(4) -0.013(4)
C62 0.050(5) 0.029(4) 0.023(4) 0.001(3) 0.013(4) 0.012(4)
C63 0.029(4) 0.044(5) 0.024(4) 0.007(3) 0.014(3) 0.017(4)
C64 0.025(4) 0.031(4) 0.021(4) 0.001(3) 0.005(3) 0.008(3)
C65 0.023(3) 0.014(3) 0.017(3) -0.003(2) 0.009(3) -0.002(3)
C66 0.020(3) 0.017(3) 0.016(3) -0.002(2) 0.009(3) -0.005(3)
C67 0.021(3) 0.016(3) 0.017(3) -0.002(3) 0.006(3) 0.002(3)
C68 0.026(4) 0.021(3) 0.029(4) 0.004(3) 0.010(3) 0.007(3)
C69 0.020(4) 0.030(4) 0.041(5) 0.005(4) 0.007(3) 0.003(3)
C70 0.027(4) 0.025(4) 0.032(4) 0.006(3) 0.009(3) 0.010(3)
C71 0.032(4) 0.016(3) 0.027(4) 0.006(3) 0.016(3) 0.004(3)
C72 0.025(4) 0.017(3) 0.021(4) 0.000(3) 0.009(3) 0.001(3)
C73 0.027(4) 0.014(3) 0.016(3) -0.002(2) 0.009(3) -0.004(3)
C74 0.025(4) 0.013(3) 0.025(4) 0.000(3) 0.004(3) -0.002(3)
C75 0.026(4) 0.018(3) 0.025(4) -0.007(3) 0.009(3) 0.001(3)
C76 0.032(4) 0.024(4) 0.023(4) -0.004(3) 0.014(3) -0.004(3)
C77 0.044(5) 0.020(4) 0.032(4) 0.001(3) 0.017(4) -0.003(3)
C78 0.038(4) 0.014(3) 0.025(4) -0.002(3) 0.012(3) -0.003(3)

loop_
_atom_type_symbol
_atom_type_description
_atom_type_scat_dispersion_real
_atom_type_scat_dispersion_imag
_atom_type_scat_source
C C 0.0033 0.0016 'International Tables Vol C Tables 4.2.6.8 and 6.1.1.4'
H H 0.0000 0.0000 'International Tables Vol C Tables 4.2.6.8 and 6.1.1.4'
P P 0.1023 0.0942 'International Tables Vol C Tables 4.2.6.8 and 6.1.1.4'
Cl Cl 0.1484 0.1585 'International Tables Vol C Tables 4.2.6.8 and 6.1.1.4'
Cu Cu 0.3201 1.2651 'International Tables Vol C Tables 4.2.6.8 and 6.1.1.4'

loop_
_geom_angle_atom_site_label_1
_geom_angle_atom_site_label_2
_geom_angle_atom_site_label_3
_geom_angle
_geom_angle_publ_flag
P5 Cu1 P1 131.15(8) ?
P5 Cu1 Cl1 101.67(7) ?
P1 Cu1 Cl1 110.68(7) ?
P5 Cu1 Cl2 111.90(7) ?
P1 Cu1 Cl2 101.84(7) ?
Cl1 Cu1 Cl2 93.47(7) ?
P3 Cu2 P2 119.57(7) ?
P3 Cu2 Cl2 113.35(7) ?
P2 Cu2 Cl2 114.18(7) ?
P3 Cu2 Cl1 110.44(7) ?
P2 Cu2 Cl1 100.41(7) ?
Cl2 Cu2 Cl1 94.89(7) ?
Cl3 Cu3 P4 122.47(8) ?
Cl3 Cu3 P6 113.65(8) ?
P4 Cu3 P6 123.85(7) ?
Cu1 Cl1 Cu2 82.44(7) ?
Cu2 Cl2 Cu1 82.47(7) ?
C13 P1 C7 101.5(3) yes
C13 P1 C1 103.2(3) yes
C7 P1 C1 105.7(4) yes
C13 P1 Cu1 112.5(2) ?
C7 P1 Cu1 114.8(3) ?
C1 P1 Cu1 117.4(2) ?
C21 P2 C14 103.8(3) yes
C21 P2 C15 100.9(3) yes
C14 P2 C15 102.1(3) yes
C21 P2 Cu2 115.4(2) ?
C14 P2 Cu2 111.5(2) ?
C15 P2 Cu2 121.0(2) ?
C27 P3 C33 104.4(3) yes
C27 P3 C39 105.0(3) yes
C33 P3 C39 99.5(3) yes
C27 P3 Cu2 114.5(2) ?
C33 P3 Cu2 114.0(2) ?
C39 P3 Cu2 117.6(2) ?
C47 P4 C41 105.8(3) yes
C47 P4 C40 101.8(3) yes
C41 P4 C40 104.6(3) yes
C47 P4 Cu3 115.9(2) ?
C41 P4 Cu3 115.9(3) ?
C40 P4 Cu3 111.3(2) ?
C59 P5 C53 104.1(3) yes
C59 P5 C65 102.6(3) yes
C53 P5 C65 100.4(3) yes
C59 P5 Cu1 113.9(2) ?
C53 P5 Cu1 120.3(2) ?
C65 P5 Cu1 113.3(2) ?
C73 P6 C67 104.7(3) yes
C73 P6 C66 101.9(3) yes
C67 P6 C66 102.6(3) yes
C73 P6 Cu3 113.5(2) ?
C67 P6 Cu3 110.4(2) ?
C66 P6 Cu3 122.0(2) ?
C6 C1 C2 120.3(7) ?
C6 C1 P1 119.2(6) ?
C2 C1 P1 120.3(6) ?
C3 C2 C1 119.6(7) ?
C3 C2 H2 120.2 ?
C1 C2 H2 120.2 ?
C4 C3 C2 120.0(8) ?
C4 C3 H3 120.0 ?
C2 C3 H3 120.0 ?
C5 C4 C3 119.6(7) ?
C5 C4 H4 120.2 ?
C3 C4 H4 120.2 ?
C4 C5 C6 121.2(7) ?
C4 C5 H5 119.4 ?
C6 C5 H5 119.4 ?
C1 C6 C5 119.3(8) ?
C1 C6 H6 120.4 ?
C5 C6 H6 120.4 ?
C8 C7 C12 119.9(9) ?
C8 C7 P1 124.6(7) ?
C12 C7 P1 115.4(7) ?
C7 C8 C9 121.1(11) ?
C7 C8 H8 119.5 ?
C9 C8 H8 119.5 ?
C10 C9 C8 119.4(12) ?
C10 C9 H9 120.3 ?
C8 C9 H9 120.3 ?
C9 C10 C11 120.6(10) ?
C9 C10 H10 119.7 ?
C11 C10 H10 119.7 ?
C12 C11 C10 119.2(11) ?
C12 C11 H11 120.4 ?
C10 C11 H11 120.4 ?
C11 C12 C7 119.7(11) ?
C11 C12 H12 120.1 ?
C7 C12 H12 120.1 ?
C14 C13 P1 112.2(4) ?
C14 C13 H13A 109.2 ?
P1 C13 H13A 109.2 ?
C14 C13 H13B 109.2 ?
P1 C13 H13B 109.2 ?
H13A C13 H13B 107.9 ?
C13 C14 P2 110.5(4) ?
C13 C14 H14A 109.5 ?
P2 C14 H14A 109.5 ?
C13 C14 H14B 109.5 ?
P2 C14 H14B 109.5 ?
H14A C14 H14B 108.1 ?
C20 C15 C16 119.3(6) ?
C20 C15 P2 120.4(5) ?
C16 C15 P2 120.3(5) ?
C17 C16 C15 120.1(7) ?
C17 C16 H16 120.0 ?
C15 C16 H16 120.0 ?
C16 C17 C18 119.7(7) ?
C16 C17 H17 120.1 ?
C18 C17 H17 120.1 ?
C19 C18 C17 120.0(7) ?
C19 C18 H18 120.0 ?
C17 C18 H18 120.0 ?
C18 C19 C20 120.8(7) ?
C18 C19 H19 119.6 ?
C20 C19 H19 119.6 ?
C19 C20 C15 120.0(7) ?
C19 C20 H20 120.0 ?
C15 C20 H20 120.0 ?
C22 C21 C26 118.1(7) ?
C22 C21 P2 122.3(6) ?
C26 C21 P2 119.6(6) ?
C21 C22 C23 121.9(8) ?
C21 C22 H22 119.1 ?
C23 C22 H22 119.1 ?
C24 C23 C22 119.2(9) ?
C24 C23 H23 120.4 ?
C22 C23 H23 120.4 ?
C25 C24 C23 119.8(8) ?
C25 C24 H24 120.1 ?
C23 C24 H24 120.1 ?
C24 C25 C26 120.3(8) ?
C24 C25 H25 119.9 ?
C26 C25 H25 119.9 ?
C21 C26 C25 120.8(8) ?
C21 C26 H26 119.6 ?
C25 C26 H26 119.6 ?
C32 C27 C28 117.1(7) ?
C32 C27 P3 127.0(6) ?
C28 C27 P3 115.9(5) ?
C29 C28 C27 121.1(7) ?
C29 C28 H28 119.4 ?
C27 C28 H28 119.4 ?
C28 C29 C30 119.5(7) ?
C28 C29 H29 120.3 ?
C30 C29 H29 120.3 ?
C31 C30 C29 119.8(8) ?
C31 C30 H30 120.1 ?
C29 C30 H30 120.1 ?
C30 C31 C32 121.3(8) ?
C30 C31 H31 119.4 ?
C32 C31 H31 119.4 ?
C27 C32 C31 121.2(8) ?
C27 C32 H32 119.4 ?
C31 C32 H32 119.4 ?
C34 C33 C38 118.9(7) ?
C34 C33 P3 121.8(6) ?
C38 C33 P3 119.0(6) ?
C33 C34 C35 120.0(7) ?
C33 C34 H34 120.0 ?
C35 C34 H34 120.0 ?
C36 C35 C34 119.4(8) ?
C36 C35 H35 120.3 ?
C34 C35 H35 120.3 ?
C35 C36 C37 121.2(8) ?
C35 C36 H36 119.4 ?
C37 C36 H36 119.4 ?
C36 C37 C38 119.3(8) ?
C36 C37 H37 120.3 ?
C38 C37 H37 120.3 ?
C37 C38 C33 121.1(7) ?
C37 C38 H38 119.4 ?
C33 C38 H38 119.4 ?
C40 C39 P3 108.5(5) ?
C40 C39 H39A 110.0 ?
P3 C39 H39A 110.0 ?
C40 C39 H39B 110.0 ?
P3 C39 H39B 110.0 ?
H39A C39 H39B 108.4 ?
C39 C40 P4 112.1(5) ?
C39 C40 H40A 109.2 ?
P4 C40 H40A 109.2 ?
C39 C40 H40B 109.2 ?
P4 C40 H40B 109.2 ?
H40A C40 H40B 107.9 ?
C46 C41 C42 119.0(7) ?
C46 C41 P4 124.9(6) ?
C42 C41 P4 116.0(6) ?
C41 C42 C43 120.0(8) ?
C41 C42 H42 120.0 ?
C43 C42 H42 120.0 ?
C44 C43 C42 120.0(9) ?
C44 C43 H43 120.0 ?
C42 C43 H43 120.0 ?
C43 C44 C45 120.2(9) ?
C43 C44 H44 119.9 ?
C45 C44 H44 119.9 ?
C46 C45 C44 119.9(9) ?
C46 C45 H45 120.0 ?
C44 C45 H45 120.0 ?
C45 C46 C41 120.8(8) ?
C45 C46 H46 119.6 ?
C41 C46 H46 119.6 ?
C48 C47 C52 118.2(7) ?
C48 C47 P4 119.2(5) ?
C52 C47 P4 122.6(5) ?
C47 C48 C49 121.1(7) ?
C47 C48 H48 119.4 ?
C49 C48 H48 119.4 ?
C50 C49 C48 119.9(7) ?
C50 C49 H49 120.0 ?
C48 C49 H49 120.0 ?
C49 C50 C51 120.1(8) ?
C49 C50 H50 120.0 ?
C51 C50 H50 120.0 ?
C50 C51 C52 120.4(7) ?
C50 C51 H51 119.8 ?
C52 C51 H51 119.8 ?
C51 C52 C47 120.3(7) ?
C51 C52 H52 119.9 ?
C47 C52 H52 119.9 ?
C58 C53 C54 119.0(7) ?
C58 C53 P5 123.7(6) ?
C54 C53 P5 117.2(6) ?
C55 C54 C53 120.4(9) ?
C55 C54 H54 119.8 ?
C53 C54 H54 119.8 ?
C54 C55 C56 120.2(9) ?
C54 C55 H55 119.9 ?
C56 C55 H55 119.9 ?
C57 C56 C55 119.9(8) ?
C57 C56 H56 120.0 ?
C55 C56 H56 120.0 ?
C56 C57 C58 120.0(8) ?
C56 C57 H57 120.0 ?
C58 C57 H57 120.0 ?
C53 C58 C57 120.4(8) ?
C53 C58 H58 119.8 ?
C57 C58 H58 119.8 ?
C64 C59 C60 118.5(7) ?
C64 C59 P5 120.1(5) ?
C60 C59 P5 121.3(6) ?
C61 C60 C59 120.4(8) ?
C61 C60 H60 119.8 ?
C59 C60 H60 119.8 ?
C62 C61 C60 120.3(8) ?
C62 C61 H61 119.9 ?
C60 C61 H61 119.9 ?
C63 C62 C61 119.7(8) ?
C63 C62 H62 120.2 ?
C61 C62 H62 120.2 ?
C62 C63 C64 120.7(8) ?
C62 C63 H63 119.7 ?
C64 C63 H63 119.7 ?
C59 C64 C63 120.5(7) ?
C59 C64 H64 119.8 ?
C63 C64 H64 119.8 ?
C66 C65 P5 108.0(4) ?
C66 C65 H65A 110.1 ?
P5 C65 H65A 110.1 ?
C66 C65 H65B 110.1 ?
P5 C65 H65B 110.1 ?
H65A C65 H65B 108.4 ?
C65 C66 P6 114.3(4) ?
C65 C66 H66A 108.7 ?
P6 C66 H66A 108.7 ?
C65 C66 H66B 108.7 ?
P6 C66 H66B 108.7 ?
H66A C66 H66B 107.6 ?
C68 C67 C72 119.1(6) ?
C68 C67 P6 123.2(5) ?
C72 C67 P6 117.7(5) ?
C67 C68 C69 120.8(7) ?
C67 C68 H68 119.6 ?
C69 C68 H68 119.6 ?
C68 C69 C70 119.4(7) ?
C68 C69 H69 120.3 ?
C70 C69 H69 120.3 ?
C71 C70 C69 120.3(7) ?
C71 C70 H70 119.9 ?
C69 C70 H70 119.9 ?
C70 C71 C72 120.5(7) ?
C70 C71 H71 119.8 ?
C72 C71 H71 119.8 ?
C71 C72 C67 119.9(7) ?
C71 C72 H72 120.1 ?
C67 C72 H72 120.1 ?
C78 C73 C74 118.1(6) ?
C78 C73 P6 123.6(5) ?
C74 C73 P6 118.3(5) ?
C75 C74 C73 121.1(6) ?
C75 C74 H74 119.4 ?
C73 C74 H74 119.4 ?
C74 C75 C76 120.2(6) ?
C74 C75 H75 119.9 ?
C76 C75 H75 119.9 ?
C77 C76 C75 118.8(7) ?
C77 C76 H76 120.6 ?
C75 C76 H76 120.6 ?
C78 C77 C76 121.2(7) ?
C78 C77 H77 119.4 ?
C76 C77 H77 119.4 ?
C77 C78 C73 120.6(7) ?
C77 C78 H78 119.7 ?
C73 C78 H78 119.7 ?

loop_
_geom_bond_atom_site_label_1
_geom_bond_atom_site_label_2
_geom_bond_distance
_geom_bond_publ_flag
Cu1 P5 2.2351(19) yes
Cu1 P1 2.2401(19) yes
Cu1 Cl1 2.4027(19) yes
Cu1 Cl2 2.436(2) yes
Cu2 P3 2.235(2) yes
Cu2 P2 2.2463(19) yes
Cu2 Cl2 2.374(2) yes
Cu2 Cl1 2.409(2) yes
Cu3 Cl3 2.2134(19) yes
Cu3 P4 2.214(2) yes
Cu3 P6 2.231(2) yes
P1 C13 1.826(7) yes
P1 C7 1.836(8) yes
P1 C1 1.837(7) yes
P2 C21 1.823(7) yes
P2 C14 1.821(7) yes
P2 C15 1.828(7) yes
P3 C27 1.819(7) yes
P3 C33 1.821(7) yes
P3 C39 1.846(7) yes
P4 C47 1.831(7) yes
P4 C41 1.832(7) yes
P4 C40 1.835(7) yes
P5 C59 1.821(7) yes
P5 C53 1.838(7) yes
P5 C65 1.840(7) yes
P6 C73 1.825(7) yes
P6 C67 1.833(7) yes
P6 C66 1.844(7) yes
C1 C6 1.379(10) ?
C1 C2 1.407(10) ?
C2 C3 1.396(11) ?
C2 H2 0.9500 ?
C3 C4 1.396(12) ?
C3 H3 0.9500 ?
C4 C5 1.377(12) ?
C4 H4 0.9500 ?
C5 C6 1.399(11) ?
C5 H5 0.9500 ?
C6 H6 0.9500 ?
C7 C8 1.347(14) ?
C7 C12 1.402(13) ?
C8 C9 1.404(14) ?
C8 H8 0.9500 ?
C9 C10 1.362(19) ?
C9 H9 0.9500 ?
C10 C11 1.397(18) ?
C10 H10 0.9500 ?
C11 C12 1.389(13) ?
C11 H11 0.9500 ?
C12 H12 0.9500 ?
C13 C14 1.543(9) ?
C13 H13A 0.9900 ?
C13 H13B 0.9900 ?
C14 H14A 0.9900 ?
C14 H14B 0.9900 ?
C15 C20 1.393(10) ?
C15 C16 1.393(10) ?
C16 C17 1.394(10) ?
C16 H16 0.9500 ?
C17 C18 1.394(11) ?
C17 H17 0.9500 ?
C18 C19 1.367(11) ?
C18 H18 0.9500 ?
C19 C20 1.387(10) ?
C19 H19 0.9500 ?
C20 H20 0.9500 ?
C21 C22 1.370(10) ?
C21 C26 1.389(10) ?
C22 C23 1.398(12) ?
C22 H22 0.9500 ?
C23 C24 1.380(14) ?
C23 H23 0.9500 ?
C24 C25 1.376(13) ?
C24 H24 0.9500 ?
C25 C26 1.390(11) ?
C25 H25 0.9500 ?
C26 H26 0.9500 ?
C27 C32 1.380(11) ?
C27 C28 1.411(10) ?
C28 C29 1.389(11) ?
C28 H28 0.9500 ?
C29 C30 1.394(11) ?
C29 H29 0.9500 ?
C30 C31 1.341(12) ?
C30 H30 0.9500 ?
C31 C32 1.392(12) ?
C31 H31 0.9500 ?
C32 H32 0.9500 ?
C33 C34 1.395(10) ?
C33 C38 1.394(11) ?
C34 C35 1.408(11) ?
C34 H34 0.9500 ?
C35 C36 1.378(12) ?
C35 H35 0.9500 ?
C36 C37 1.380(12) ?
C36 H36 0.9500 ?
C37 C38 1.386(11) ?
C37 H37 0.9500 ?
C38 H38 0.9500 ?
C39 C40 1.543(10) ?
C39 H39A 0.9900 ?
C39 H39B 0.9900 ?
C40 H40A 0.9900 ?
C40 H40B 0.9900 ?
C41 C46 1.388(11) ?
C41 C42 1.401(12) ?
C42 C43 1.401(11) ?
C42 H42 0.9500 ?
C43 C44 1.380(15) ?
C43 H43 0.9500 ?
C44 C45 1.388(15) ?
C44 H44 0.9500 ?
C45 C46 1.389(12) ?
C45 H45 0.9500 ?
C46 H46 0.9500 ?
C47 C48 1.384(10) ?
C47 C52 1.396(10) ?
C48 C49 1.409(11) ?
C48 H48 0.9500 ?
C49 C50 1.356(12) ?
C49 H49 0.9500 ?
C50 C51 1.386(11) ?
C50 H50 0.9500 ?
C51 C52 1.395(11) ?
C51 H51 0.9500 ?
C52 H52 0.9500 ?
C53 C58 1.384(10) ?
C53 C54 1.388(11) ?
C54 C55 1.386(13) ?
C54 H54 0.9500 ?
C55 C56 1.379(15) ?
C55 H55 0.9500 ?
C56 C57 1.377(14) ?
C56 H56 0.9500 ?
C57 C58 1.393(11) ?
C57 H57 0.9500 ?
C58 H58 0.9500 ?
C59 C64 1.386(10) ?
C59 C60 1.402(10) ?
C60 C61 1.391(11) ?
C60 H60 0.9500 ?
C61 C62 1.381(12) ?
C61 H61 0.9500 ?
C62 C63 1.372(12) ?
C62 H62 0.9500 ?
C63 C64 1.394(10) ?
C63 H63 0.9500 ?
C64 H64 0.9500 ?
C65 C66 1.538(9) ?
C65 H65A 0.9900 ?
C65 H65B 0.9900 ?
C66 H66A 0.9900 ?
C66 H66B 0.9900 ?
C67 C68 1.380(10) ?
C67 C72 1.409(10) ?
C68 C69 1.390(11) ?
C68 H68 0.9500 ?
C69 C70 1.392(11) ?
C69 H69 0.9500 ?
C70 C71 1.374(11) ?
C70 H70 0.9500 ?
C71 C72 1.383(10) ?
C71 H71 0.9500 ?
C72 H72 0.9500 ?
C73 C78 1.394(10) ?
C73 C74 1.400(9) ?
C74 C75 1.383(10) ?
C74 H74 0.9500 ?
C75 C76 1.390(10) ?
C75 H75 0.9500 ?
C76 C77 1.388(11) ?
C76 H76 0.9500 ?
C77 C78 1.377(11) ?
C77 H77 0.9500 ?
C78 H78 0.9500 ?

loop_
_geom_torsion_atom_site_label_1
_geom_torsion_atom_site_label_2
_geom_torsion_atom_site_label_3
_geom_torsion_atom_site_label_4
_geom_torsion
_geom_torsion_publ_flag
P5 Cu1 Cl1 Cu2 -132.43(6) ?
P1 Cu1 Cl1 Cu2 84.81(7) ?
Cl2 Cu1 Cl1 Cu2 -19.23(6) ?
P3 Cu2 Cl1 Cu1 136.94(7) ?
P2 Cu2 Cl1 Cu1 -95.91(7) ?
Cl2 Cu2 Cl1 Cu1 19.79(6) ?
P3 Cu2 Cl2 Cu1 -134.26(7) ?
P2 Cu2 Cl2 Cu1 84.21(7) ?
Cl1 Cu2 Cl2 Cu1 -19.50(6) ?
P5 Cu1 Cl2 Cu2 123.57(7) ?
P1 Cu1 Cl2 Cu2 -92.45(7) ?
Cl1 Cu1 Cl2 Cu2 19.52(6) ?
P5 Cu1 P1 C13 176.4(2) ?
Cl1 Cu1 P1 C13 -55.5(2) ?
Cl2 Cu1 P1 C13 42.9(2) ?
P5 Cu1 P1 C7 61.1(3) ?
Cl1 Cu1 P1 C7 -170.9(3) ?
Cl2 Cu1 P1 C7 -72.5(3) ?
P5 Cu1 P1 C1 -64.1(3) ?
Cl1 Cu1 P1 C1 64.0(3) ?
Cl2 Cu1 P1 C1 162.3(3) ?
P3 Cu2 P2 C21 44.8(3) ?
Cl2 Cu2 P2 C21 -176.3(3) ?
Cl1 Cu2 P2 C21 -76.1(3) ?
P3 Cu2 P2 C14 162.8(2) ?
Cl2 Cu2 P2 C14 -58.2(2) ?
Cl1 Cu2 P2 C14 42.0(2) ?
P3 Cu2 P2 C15 -77.2(3) ?
Cl2 Cu2 P2 C15 61.8(3) ?
Cl1 Cu2 P2 C15 162.0(3) ?
P2 Cu2 P3 C27 71.7(3) ?
Cl2 Cu2 P3 C27 -67.6(3) ?
Cl1 Cu2 P3 C27 -172.7(2) ?
P2 Cu2 P3 C33 -48.6(3) ?
Cl2 Cu2 P3 C33 172.2(3) ?
Cl1 Cu2 P3 C33 67.1(3) ?
P2 Cu2 P3 C39 -164.4(3) ?
Cl2 Cu2 P3 C39 56.3(3) ?
Cl1 Cu2 P3 C39 -48.7(3) ?
Cl3 Cu3 P4 C47 103.4(3) ?
P6 Cu3 P4 C47 -78.4(3) ?
Cl3 Cu3 P4 C41 -21.5(3) ?
P6 Cu3 P4 C41 156.6(3) ?
Cl3 Cu3 P4 C40 -140.9(3) ?
P6 Cu3 P4 C40 37.2(3) ?
P1 Cu1 P5 C59 64.8(3) ?
Cl1 Cu1 P5 C59 -66.5(3) ?
Cl2 Cu1 P5 C59 -165.1(2) ?
P1 Cu1 P5 C53 -59.9(3) ?
Cl1 Cu1 P5 C53 168.9(3) ?
Cl2 Cu1 P5 C53 70.3(3) ?
P1 Cu1 P5 C65 -178.4(2) ?
Cl1 Cu1 P5 C65 50.3(2) ?
Cl2 Cu1 P5 C65 -48.3(2) ?
Cl3 Cu3 P6 C73 56.5(3) ?
P4 Cu3 P6 C73 -121.8(3) ?
Cl3 Cu3 P6 C67 -60.6(2) ?
P4 Cu3 P6 C67 121.1(2) ?
Cl3 Cu3 P6 C66 179.0(3) ?
P4 Cu3 P6 C66 0.7(3) ?
C13 P1 C1 C6 154.5(6) ?
C7 P1 C1 C6 -99.3(6) ?
Cu1 P1 C1 C6 30.2(7) ?
C13 P1 C1 C2 -20.8(6) ?
C7 P1 C1 C2 85.4(6) ?
Cu1 P1 C1 C2 -145.1(5) ?
C6 C1 C2 C3 1.0(11) ?
P1 C1 C2 C3 176.2(6) ?
C1 C2 C3 C4 -0.4(11) ?
C2 C3 C4 C5 0.9(12) ?
C3 C4 C5 C6 -2.0(12) ?
C2 C1 C6 C5 -2.0(11) ?
P1 C1 C6 C5 -177.3(6) ?
C4 C5 C6 C1 2.6(12) ?
C13 P1 C7 C8 93.8(9) ?
C1 P1 C7 C8 -13.6(10) ?
Cu1 P1 C7 C8 -144.6(9) ?
C13 P1 C7 C12 -85.1(7) ?
C1 P1 C7 C12 167.5(6) ?
Cu1 P1 C7 C12 36.5(7) ?
C12 C7 C8 C9 -0.8(18) ?
P1 C7 C8 C9 -179.7(10) ?
C7 C8 C9 C10 -1(2) ?
C8 C9 C10 C11 3(2) ?
C9 C10 C11 C12 -2.5(18) ?
C10 C11 C12 C7 0.1(15) ?
C8 C7 C12 C11 1.5(14) ?
P1 C7 C12 C11 -179.6(7) ?
C7 P1 C13 C14 -171.0(5) ?
C1 P1 C13 C14 -61.6(5) ?
Cu1 P1 C13 C14 65.8(5) ?
P1 C13 C14 P2 -112.6(4) yes
C21 P2 C14 C13 -168.7(4) ?
C15 P2 C14 C13 -64.2(5) ?
Cu2 P2 C14 C13 66.4(5) ?
C21 P2 C15 C20 45.1(6) ?
C14 P2 C15 C20 -61.7(6) ?
Cu2 P2 C15 C20 173.8(5) ?
C21 P2 C15 C16 -134.4(6) ?
C14 P2 C15 C16 118.8(6) ?
Cu2 P2 C15 C16 -5.7(7) ?
C20 C15 C16 C17 -3.8(11) ?
P2 C15 C16 C17 175.7(6) ?
C15 C16 C17 C18 1.9(11) ?
C16 C17 C18 C19 0.5(12) ?
C17 C18 C19 C20 -0.9(12) ?
C18 C19 C20 C15 -1.0(11) ?
C16 C15 C20 C19 3.3(10) ?
P2 C15 C20 C19 -176.2(5) ?
C14 P2 C21 C22 -29.5(7) ?
C15 P2 C21 C22 -135.0(7) ?
Cu2 P2 C21 C22 92.8(7) ?
C14 P2 C21 C26 153.3(6) ?
C15 P2 C21 C26 47.7(6) ?
Cu2 P2 C21 C26 -84.5(6) ?
C26 C21 C22 C23 -1.7(13) ?
P2 C21 C22 C23 -179.0(7) ?
C21 C22 C23 C24 0.0(15) ?
C22 C23 C24 C25 1.4(15) ?
C23 C24 C25 C26 -1.1(14) ?
C22 C21 C26 C25 2.1(11) ?
P2 C21 C26 C25 179.5(6) ?
C24 C25 C26 C21 -0.7(12) ?
C33 P3 C27 C32 -100.6(8) ?
C39 P3 C27 C32 3.5(8) ?
Cu2 P3 C27 C32 134.0(7) ?
C33 P3 C27 C28 82.2(6) ?
C39 P3 C27 C28 -173.6(6) ?
Cu2 P3 C27 C28 -43.2(6) ?
C32 C27 C28 C29 0.7(12) ?
P3 C27 C28 C29 178.1(6) ?
C27 C28 C29 C30 -0.9(13) ?
C28 C29 C30 C31 1.3(14) ?
C29 C30 C31 C32 -1.6(16) ?
C28 C27 C32 C31 -0.8(13) ?
P3 C27 C32 C31 -178.0(8) ?
C30 C31 C32 C27 1.3(17) ?
C27 P3 C33 C34 33.8(7) ?
C39 P3 C33 C34 -74.4(7) ?
Cu2 P3 C33 C34 159.6(5) ?
C27 P3 C33 C38 -153.2(6) ?
C39 P3 C33 C38 98.6(6) ?
Cu2 P3 C33 C38 -27.4(6) ?
C38 C33 C34 C35 -0.2(11) ?
P3 C33 C34 C35 172.8(6) ?
C33 C34 C35 C36 -1.4(12) ?
C34 C35 C36 C37 2.1(13) ?
C35 C36 C37 C38 -1.2(13) ?
C36 C37 C38 C33 -0.4(12) ?
C34 C33 C38 C37 1.1(11) ?
P3 C33 C38 C37 -172.1(6) ?
C27 P3 C39 C40 -174.1(5) ?
C33 P3 C39 C40 -66.3(5) ?
Cu2 P3 C39 C40 57.2(5) ?
P3 C39 C40 P4 172.4(4) yes
C47 P4 C40 C39 179.4(5) ?
C41 P4 C40 C39 -70.6(6) ?
Cu3 P4 C40 C39 55.3(5) ?
C47 P4 C41 C46 83.5(7) ?
C40 P4 C41 C46 -23.5(8) ?
Cu3 P4 C41 C46 -146.5(6) ?
C47 P4 C41 C42 -98.4(7) ?
C40 P4 C41 C42 154.6(6) ?
Cu3 P4 C41 C42 31.6(7) ?
C46 C41 C42 C43 -0.6(13) ?
P4 C41 C42 C43 -178.8(7) ?
C41 C42 C43 C44 0.5(15) ?
C42 C43 C44 C45 -0.4(16) ?
C43 C44 C45 C46 0.3(15) ?
C44 C45 C46 C41 -0.4(14) ?
C42 C41 C46 C45 0.5(12) ?
P4 C41 C46 C45 178.5(7) ?
C41 P4 C47 C48 144.8(6) ?
C40 P4 C47 C48 -106.1(6) ?
Cu3 P4 C47 C48 14.9(6) ?
C41 P4 C47 C52 -38.0(7) ?
C40 P4 C47 C52 71.1(6) ?
Cu3 P4 C47 C52 -168.0(5) ?
C52 C47 C48 C49 -0.3(11) ?
P4 C47 C48 C49 177.0(6) ?
C47 C48 C49 C50 -0.1(12) ?
C48 C49 C50 C51 1.4(12) ?
C49 C50 C51 C52 -2.3(12) ?
C50 C51 C52 C47 1.9(11) ?
C48 C47 C52 C51 -0.6(10) ?
P4 C47 C52 C51 -177.8(5) ?
C59 P5 C53 C58 46.3(7) ?
C65 P5 C53 C58 -59.7(7) ?
Cu1 P5 C53 C58 175.4(5) ?
C59 P5 C53 C54 -137.7(7) ?
C65 P5 C53 C54 116.3(7) ?
Cu1 P5 C53 C54 -8.6(7) ?
C58 C53 C54 C55 0.7(14) ?
P5 C53 C54 C55 -175.5(9) ?
C53 C54 C55 C56 0.0(17) ?
C54 C55 C56 C57 -0.1(17) ?
C55 C56 C57 C58 -0.3(14) ?
C54 C53 C58 C57 -1.2(12) ?
P5 C53 C58 C57 174.8(6) ?
C56 C57 C58 C53 1.0(12) ?
C53 P5 C59 C64 -154.6(6) ?
C65 P5 C59 C64 -50.3(6) ?
Cu1 P5 C59 C64 72.6(6) ?
C53 P5 C59 C60 29.8(7) ?
C65 P5 C59 C60 134.1(6) ?
Cu1 P5 C59 C60 -103.0(6) ?
C64 C59 C60 C61 2.4(12) ?
P5 C59 C60 C61 178.1(7) ?
C59 C60 C61 C62 -1.6(13) ?
C60 C61 C62 C63 0.4(13) ?
C61 C62 C63 C64 0.0(13) ?
C60 C59 C64 C63 -2.0(11) ?
P5 C59 C64 C63 -177.8(6) ?
C62 C63 C64 C59 0.8(12) ?
C59 P5 C65 C66 -174.9(5) ?
C53 P5 C65 C66 -67.7(5) ?
Cu1 P5 C65 C66 61.8(5) ?
P5 C65 C66 P6 166.7(3) yes
C73 P6 C66 C65 -169.4(5) ?
C67 P6 C66 C65 -61.3(5) ?
Cu3 P6 C66 C65 62.8(5) ?
C73 P6 C67 C68 59.1(7) ?
C66 P6 C67 C68 -46.9(7) ?
Cu3 P6 C67 C68 -178.4(5) ?
C73 P6 C67 C72 -123.7(5) ?
C66 P6 C67 C72 130.3(5) ?
Cu3 P6 C67 C72 -1.2(6) ?
C72 C67 C68 C69 -2.1(11) ?
P6 C67 C68 C69 175.0(6) ?
C67 C68 C69 C70 1.1(12) ?
C68 C69 C70 C71 0.8(12) ?
C69 C70 C71 C72 -1.6(12) ?
C70 C71 C72 C67 0.5(11) ?
C68 C67 C72 C71 1.4(10) ?
P6 C67 C72 C71 -176.0(5) ?
C67 P6 C73 C78 -128.4(6) ?
C66 P6 C73 C78 -21.8(7) ?
Cu3 P6 C73 C78 111.2(6) ?
C67 P6 C73 C74 53.2(6) ?
C66 P6 C73 C74 159.8(6) ?
Cu3 P6 C73 C74 -67.2(6) ?
C78 C73 C74 C75 0.7(11) ?
P6 C73 C74 C75 179.2(6) ?
C73 C74 C75 C76 -0.2(11) ?
C74 C75 C76 C77 -1.1(11) ?
C75 C76 C77 C78 2.0(12) ?
C76 C77 C78 C73 -1.5(13) ?
C74 C73 C78 C77 0.2(11) ?
P6 C73 C78 C77 -178.2(6) ?
